data_9013618
loop_
_publ_author_name
'Ma, H.'
'Bish, D. L.'
'Wang, H. W.'
'Chipera, S. J.'

_publ_section_title
;
 Determination of the crystal structure of sanderite, MgSO4*2H2O,
 by X-ray powder diffraction and the charge flipping method
 Locality: synthetic
 Note: x-coordinate of O4 changed by the author
;
_journal_name_full 'American Mineralogist'
_journal_page_first 622
_journal_page_last 625
_journal_paper_doi 10.2138/am.2009.3110
_journal_volume 94
_journal_year 2009
_chemical_formula_sum 'H4 Mg O6 S'
_chemical_name_mineral Sanderite
_space_group_IT_number 19
_symmetry_space_group_name_Hall 'P 2ac 2ab'
_symmetry_space_group_name_H-M 'P 21 21 21'
_cell_angle_alpha 90
_cell_angle_beta 90
_cell_angle_gamma 90
_cell_length_a 8.8932
_cell_length_b 8.4881
_cell_length_c 12.4401
_cell_volume 939.058
_exptl_crystal_density_diffrn 2.212
_cell_formula_units_Z 8
_cod_depositor_comments
;
         Z inserted to be consistent with given formula
        Water oxygen atoms renamed so that they are treated as oxygens
                                          miguel
;
_cod_original_formula_sum 'Mg S O6 H4'
_cod_database_code 9013618

loop_
_symmetry_equiv_pos_as_xyz
x,y,z
-x,1/2+y,1/2-z
1/2+x,1/2-y,-z
1/2-x,-y,1/2+z

loop_
_atom_site_label
_atom_site_fract_x
_atom_site_fract_y
_atom_site_fract_z
_atom_site_U_iso_or_equiv
Mg1 0.78700 0.46480 0.25520 0.01013
Mg2 0.29760 0.54040 0.49610 0.01013
S1 0.14350 0.57370 0.25080 0.00507
S2 0.66410 0.58160 0.48980 0.00507
O1 0.14920 0.73820 0.21260 0.01520
O2 0.26560 0.54990 0.33220 0.01520
O3 0.16760 0.46140 0.15970 0.01520
O4 -0.00120 0.54150 0.30760 0.01520
O5 0.73450 0.45980 0.41710 0.01520
O6 0.75780 0.72310 0.48040 0.01520
O7 0.65960 0.51350 0.59780 0.01520
O8 0.50890 0.61710 0.45610 0.01520
O11 0.56280 0.40060 0.21880 0.01520
O12 0.71500 0.69890 0.23770 0.01520
O13 0.35690 0.30270 0.47530 0.01520
O14 0.06910 0.47790 0.51150 0.01520

_database_code_amcsd 0004915
